data_4347620
loop_
_publ_author_name
'Carter, Korey P.'
'Thomas, Kara E.'
'Pope, Simon J. A.'
'Holmberg, Rebecca J.'
'Butcher, Ray J.'
'Murugesu, Muralee'
'Cahill, Christopher L.'

_publ_section_title
;
 Supramolecular Assembly of Molecular Rare-Earth-3,5-Dichlorobenzoic
 Acid-2,2':6',2&#x2033;-Terpyridine Materials: Structural Systematics,
 Luminescence Properties, and Magnetic Behavior.
;
_journal_issue 14
_journal_name_full 'Inorganic chemistry'
_journal_page_first 6902
_journal_page_last 6915
_journal_paper_doi 10.1021/acs.inorgchem.6b00408
_journal_volume 55
_journal_year 2016
_chemical_formula_sum 'C114 H58 Cl24 N6 O24 Sm4'
_chemical_formula_weight 3347.86
_space_group_crystal_system triclinic
_space_group_IT_number 2
_space_group_name_Hall '-P 1'
_space_group_name_H-M_alt 'P -1'
_symmetry_cell_setting triclinic
_symmetry_Int_Tables_number 2
_symmetry_space_group_name_H-M 'P -1'
_atom_sites_solution_hydrogens geom
_audit_creation_method SHELXL-2014
_cell_angle_alpha 74.992(4)
_cell_angle_beta 68.870(3)
_cell_angle_gamma 79.511(4)
_cell_formula_units_Z 1
_cell_length_a 12.7959(6)
_cell_length_b 16.2074(7)
_cell_length_c 16.6533(7)
_cell_measurement_reflns_used 43820
_cell_measurement_temperature 100(2)
_cell_measurement_theta_max 56.708
_cell_measurement_theta_min 4.512
_cell_volume 3096.5(2)
_computing_cell_refinement 'SAINT, Bruker-AXS'
_computing_data_collection 'APEX, Bruker-AXS'
_computing_data_reduction 'SAINT, Bruker-AXS'
_computing_molecular_graphics 'WINGX (Farrugia, 2012)'
_computing_publication_material 'Crystal Maker (Palmer, 2009)'
_computing_structure_refinement 'SHELXL-2014 (Sheldrick, 2013)'
_computing_structure_solution 'SHELXS-2014 (Sheldrick, 2013)'
_diffrn_ambient_temperature 100(2)
_diffrn_measured_fraction_theta_full 1.000
_diffrn_measured_fraction_theta_max 0.996
_diffrn_measurement_device_type 'Bruker APEX II CCD'
_diffrn_measurement_method 'omega scans'
_diffrn_radiation_probe x-ray
_diffrn_radiation_type MoK\a
_diffrn_radiation_wavelength 0.71073
_diffrn_reflns_av_R_equivalents 0.0383
_diffrn_reflns_av_unetI/netI 0.0462
_diffrn_reflns_Laue_measured_fraction_full 1.000
_diffrn_reflns_Laue_measured_fraction_max 0.996
_diffrn_reflns_limit_h_max 17
_diffrn_reflns_limit_h_min -17
_diffrn_reflns_limit_k_max 21
_diffrn_reflns_limit_k_min -21
_diffrn_reflns_limit_l_max 22
_diffrn_reflns_limit_l_min -22
_diffrn_reflns_number 43819
_diffrn_reflns_point_group_measured_fraction_full 1.000
_diffrn_reflns_point_group_measured_fraction_max 0.996
_diffrn_reflns_theta_full 25.500
_diffrn_reflns_theta_max 28.373
_diffrn_reflns_theta_min 1.307
_diffrn_source 'fine-focus sealed tube'
_exptl_absorpt_coefficient_mu 2.458
_exptl_absorpt_correction_T_max 0.7457
_exptl_absorpt_correction_T_min 0.6810
_exptl_absorpt_correction_type empirical
_exptl_absorpt_process_details 'SADABS, Bruker-AXS (2008)'
_exptl_crystal_colour Colorless
_exptl_crystal_density_diffrn 1.795
_exptl_crystal_description Plate
_exptl_crystal_F_000 1632
_exptl_crystal_recrystallization_method Hydrothermal
_exptl_crystal_size_max 0.34
_exptl_crystal_size_mid 0.25
_exptl_crystal_size_min 0.22
_refine_diff_density_max 1.833
_refine_diff_density_min -0.946
_refine_diff_density_rms 0.118
_refine_ls_extinction_method none
_refine_ls_goodness_of_fit_ref 1.022
_refine_ls_hydrogen_treatment constr
_refine_ls_matrix_type full
_refine_ls_number_parameters 775
_refine_ls_number_reflns 15450
_refine_ls_number_restraints 6
_refine_ls_restrained_S_all 1.024
_refine_ls_R_factor_all 0.0444
_refine_ls_R_factor_gt 0.0310
_refine_ls_shift/su_max 0.003
_refine_ls_shift/su_mean 0.000
_refine_ls_structure_factor_coef Fsqd
_refine_ls_weighting_details 'w=1/[\s^2^(Fo^2^)+(0.0273P)^2^+2.4191P] where P=(Fo^2^+2Fc^2^)/3'
_refine_ls_weighting_scheme calc
_refine_ls_wR_factor_gt 0.0640
_refine_ls_wR_factor_ref 0.0692
_reflns_Friedel_coverage 0.000
_reflns_number_gt 12525
_reflns_number_total 15450
_reflns_threshold_expression 'I > 2\s(I)'
_cod_data_source_file ic6b00408_si_002.cif
_cod_data_source_block Complex_6
_cod_original_cell_volume 3096.5(3)
_cod_database_code 4347620
_shelx_space_group_comment
;
The symmetry employed for this shelxl refinement is uniquely defined
by the following loop, which should always be used as a source of
symmetry information in preference to the above space-group names.
They are only intended as comments.
;
_shelxl_version_number 2013-4

loop_
_space_group_symop_operation_xyz
'x, y, z'
'-x, -y, -z'

loop_
_atom_site_label
_atom_site_type_symbol
_atom_site_fract_x
_atom_site_fract_y
_atom_site_fract_z
_atom_site_U_iso_or_equiv
_atom_site_adp_type
_atom_site_occupancy
_atom_site_site_symmetry_order
_atom_site_calc_flag
_atom_site_refinement_flags_posn
_atom_site_refinement_flags_adp
Sm2 Sm 0.66196(2) 0.65604(2) 0.63953(2) 0.00965(4) Uani 1 1 d . .
Sm1 Sm 0.93067(2) 0.88968(2) 0.53090(2) 0.01009(4) Uani 1 1 d . .
Cl2 Cl 1.15576(10) 1.04233(7) 0.89440(7) 0.0410(3) Uani 1 1 d . .
Cl12 Cl 0.25344(7) 0.34212(6) 1.01002(6) 0.02692(19) Uani 1 1 d . .
Cl11 Cl 0.63556(8) 0.33675(6) 1.07645(6) 0.0318(2) Uani 1 1 d . .
Cl6 Cl 0.87728(8) 0.44985(6) 0.94193(6) 0.0310(2) Uani 1 1 d . .
Cl5 Cl 1.26468(7) 0.59669(6) 0.76979(6) 0.02675(19) Uani 1 1 d . .
Cl3 Cl 1.47815(10) 0.75141(10) 0.18355(8) 0.0621(4) Uani 1 1 d . .
Cl9 Cl 1.15352(10) 0.79018(10) 0.14886(7) 0.0618(4) Uani 1 1 d . .
Cl1 Cl 1.04183(10) 0.72593(6) 0.93821(6) 0.0362(2) Uani 1 1 d . .
Cl7 Cl 0.79686(10) 0.94402(12) 0.92137(10) 0.0852(6) Uani 1 1 d . .
Cl10 Cl 0.76876(10) 0.67668(8) 0.18194(7) 0.0493(3) Uani 1 1 d . .
Cl8 Cl 0.37086(10) 0.87979(8) 0.99799(8) 0.0546(3) Uani 1 1 d . .
Cl4 Cl 1.57761(9) 0.98533(8) 0.31626(10) 0.0588(4) Uani 1 1 d . .
C1 C 1.0421(3) 0.9585(2) 0.6582(2) 0.0212(7) Uani 1 1 d . .
O8 O 0.62341(18) 0.77788(14) 0.70087(15) 0.0213(5) Uani 1 1 d . .
C17 C 1.0814(3) 0.6410(2) 0.7182(2) 0.0175(7) Uani 1 1 d . .
H17 H 1.1233 0.6815 0.6731 0.021 Uiso 1 1 calc R U
O10 O 0.73159(19) 0.73173(14) 0.49218(14) 0.0188(5) Uani 1 1 d . .
O11 O 0.66231(19) 0.56272(15) 0.77944(15) 0.0224(5) Uani 1 1 d . .
O7 O 0.76012(18) 0.86498(14) 0.64199(15) 0.0204(5) Uani 1 1 d . .
O4 O 1.12871(19) 0.96363(14) 0.45274(16) 0.0219(5) Uani 1 1 d . .
C48 C 0.6743(3) 0.5364(2) 0.4900(2) 0.0317(10) Uani 1 1 d . .
C52 C 0.5216(3) 0.6408(2) 0.5007(2) 0.0273(8) Uani 1 1 d . .
O1 O 0.9952(2) 0.90577(16) 0.64152(15) 0.0281(6) Uani 1 1 d . .
O12 O 0.52318(18) 0.55191(14) 0.73585(14) 0.0189(5) Uani 1 1 d . .
O9 O 0.8765(2) 0.80217(18) 0.46795(16) 0.0368(7) Uani 1 1 d . .
O5 O 0.97768(19) 0.74993(15) 0.60608(18) 0.0302(6) Uani 1 1 d . .
O6 O 0.83591(18) 0.66787(14) 0.65126(16) 0.0220(5) Uani 1 1 d . .
N2 N 0.6040(2) 0.59706(17) 0.53133(17) 0.0207(6) Uani 1 1 d . .
C37 C 0.5302(3) 0.4638(2) 0.8745(2) 0.0179(7) Uani 1 1 d . .
C47 C 0.7631(3) 0.4903(2) 0.5269(3) 0.0318(9) Uani 1 1 d . .
O3 O 1.1123(2) 0.83932(15) 0.43085(18) 0.0343(7) Uani 1 1 d . .
O2 O 0.9267(2) 0.97154(16) 0.39097(15) 0.0299(6) Uani 1 1 d . .
N1 N 0.7807(2) 0.52512(17) 0.5856(2) 0.0266(7) Uani 1 1 d . .
N3 N 0.4810(2) 0.72767(17) 0.60876(19) 0.0206(6) Uani 1 1 d . .
C51 C 0.5073(4) 0.6250(3) 0.4267(3) 0.0473(13) Uani 1 1 d . .
H51 H 0.4501 0.6558 0.4059 0.057 Uiso 1 1 calc R U
C49 C 0.6631(5) 0.5183(3) 0.4163(3) 0.0507(14) Uani 1 1 d . .
H49 H 0.7121 0.4763 0.3889 0.061 Uiso 1 1 calc R U
C30 C 0.8656(3) 0.7570(2) 0.3488(2) 0.0171(7) Uani 1 1 d . .
C44 C 0.9272(4) 0.4122(3) 0.5994(4) 0.0577(15) Uani 1 1 d . .
H44 H 0.9826 0.3874 0.6246 0.069 Uiso 1 1 calc R U
C5 C 1.0985(3) 0.8862(2) 0.9067(2) 0.0258(8) Uani 1 1 d . .
H5 H 1.1108 0.8704 0.9606 0.031 Uiso 1 1 calc R U
C42 C 0.4241(3) 0.4359(2) 0.8987(2) 0.0182(7) Uani 1 1 d . .
H42 H 0.3803 0.4554 0.8622 0.022 Uiso 1 1 calc R U
C56 C 0.3170(3) 0.8272(3) 0.6409(4) 0.0514(14) Uani 1 1 d . .
H56 H 0.2746 0.8686 0.6724 0.062 Uiso 1 1 calc R U
C16 C 0.9721(3) 0.63231(19) 0.7245(2) 0.0174(7) Uani 1 1 d . .
C22 C 0.6790(3) 0.8325(2) 0.7049(2) 0.0180(7) Uani 1 1 d . .
C29 C 0.8205(3) 0.7648(2) 0.4436(2) 0.0191(7) Uani 1 1 d . .
C33 C 0.9558(3) 0.7335(2) 0.1766(2) 0.0315(9) Uani 1 1 d . .
H33 H 0.9864 0.7249 0.1192 0.038 Uiso 1 1 calc R U
C45 C 0.9089(4) 0.3758(3) 0.5411(4) 0.0669(19) Uani 1 1 d . .
H45 H 0.9512 0.3255 0.5264 0.080 Uiso 1 1 calc R U
C26 C 0.5875(3) 0.9092(3) 0.9507(3) 0.0381(10) Uani 1 1 d . .
H26 H 0.5682 0.9246 1.0047 0.046 Uiso 1 1 calc R U
C31 C 0.9733(3) 0.7794(2) 0.2975(2) 0.0246(8) Uani 1 1 d . .
H31 H 1.0150 0.8031 0.3200 0.029 Uiso 1 1 calc R U
C15 C 0.9244(3) 0.6880(2) 0.6557(2) 0.0204(7) Uani 1 1 d . .
C50 C 0.5800(5) 0.5625(4) 0.3848(3) 0.0619(18) Uani 1 1 d . .
H50 H 0.5718 0.5509 0.3356 0.074 Uiso 1 1 calc R U
C2 C 1.0618(3) 0.9334(2) 0.7452(2) 0.0183(7) Uani 1 1 d . .
C12 C 1.5144(3) 0.8714(3) 0.2541(3) 0.0389(10) Uani 1 1 d . .
H12 H 1.5894 0.8649 0.2190 0.047 Uiso 1 1 calc R U
C21 C 0.9089(3) 0.5730(2) 0.7932(2) 0.0203(7) Uani 1 1 d . .
H21 H 0.8359 0.5669 0.7977 0.024 Uiso 1 1 calc R U
C9 C 1.2900(3) 0.8926(2) 0.3574(2) 0.0229(7) Uani 1 1 d . .
C25 C 0.6962(3) 0.9123(3) 0.8919(3) 0.0367(10) Uani 1 1 d . .
C24 C 0.7267(3) 0.8902(2) 0.8110(2) 0.0252(8) Uani 1 1 d . .
H24 H 0.7996 0.8946 0.7715 0.030 Uiso 1 1 calc R U
C4 C 1.0637(3) 0.8295(2) 0.8757(2) 0.0217(7) Uani 1 1 d . .
C34 C 0.8476(3) 0.7140(2) 0.2279(2) 0.0259(8) Uani 1 1 d . .
C39 C 0.5544(3) 0.3751(2) 1.0076(2) 0.0222(7) Uani 1 1 d . .
C35 C 0.8026(3) 0.7243(2) 0.3142(2) 0.0208(7) Uani 1 1 d . .
H35 H 0.7306 0.7094 0.3486 0.025 Uiso 1 1 calc R U
C38 C 0.5965(3) 0.4328(2) 0.9288(2) 0.0211(7) Uani 1 1 d . .
H38 H 0.6678 0.4506 0.9124 0.025 Uiso 1 1 calc R U
C14 C 1.3672(3) 0.9404(2) 0.3612(3) 0.0322(9) Uani 1 1 d . .
H14 H 1.3441 0.9801 0.3973 0.039 Uiso 1 1 calc R U
C20 C 0.9568(3) 0.5230(2) 0.8547(2) 0.0204(7) Uani 1 1 d . .
C18 C 1.1265(3) 0.5885(2) 0.7801(2) 0.0199(7) Uani 1 1 d . .
C10 C 1.3235(3) 0.8351(2) 0.3027(2) 0.0289(8) Uani 1 1 d . .
H10 H 1.2715 0.8035 0.3001 0.035 Uiso 1 1 calc R U
C41 C 0.3852(3) 0.3786(2) 0.9783(2) 0.0197(7) Uani 1 1 d . .
C36 C 0.5737(3) 0.5297(2) 0.7919(2) 0.0167(6) Uani 1 1 d . .
C8 C 1.1695(3) 0.9000(2) 0.4163(2) 0.0218(7) Uani 1 1 d . .
C7 C 1.0982(3) 0.9921(2) 0.7744(2) 0.0205(7) Uani 1 1 d . .
H7 H 1.1114 1.0469 0.7400 0.025 Uiso 1 1 calc R U
C19 C 1.0653(3) 0.5293(2) 0.8492(2) 0.0216(7) Uani 1 1 d . .
H19 H 1.0963 0.4949 0.8908 0.026 Uiso 1 1 calc R U
C11 C 1.4365(3) 0.8249(3) 0.2511(3) 0.0353(9) Uani 1 1 d . .
C55 C 0.2821(4) 0.8050(3) 0.5815(4) 0.0546(15) Uani 1 1 d . U
H55 H 0.2151 0.8308 0.5723 0.066 Uiso 1 1 calc R U
C23 C 0.6456(3) 0.8610(2) 0.7900(2) 0.0178(7) Uani 1 1 d . .
C3 C 1.0437(3) 0.8516(2) 0.7961(2) 0.0184(7) Uani 1 1 d . .
H3 H 1.0184 0.8122 0.7771 0.022 Uiso 1 1 calc R U
C57 C 0.4173(3) 0.7865(2) 0.6532(3) 0.0318(9) Uani 1 1 d . .
H57 H 0.4407 0.8009 0.6941 0.038 Uiso 1 1 calc R U
C40 C 0.4489(3) 0.3483(2) 1.0339(2) 0.0227(7) Uani 1 1 d . .
H40 H 0.4209 0.3108 1.0876 0.027 Uiso 1 1 calc R U
C53 C 0.4476(3) 0.7061(2) 0.5488(2) 0.0262(8) Uani 1 1 d . .
C28 C 0.5362(3) 0.8570(2) 0.8476(2) 0.0242(8) Uani 1 1 d . .
H28 H 0.4823 0.8375 0.8336 0.029 Uiso 1 1 calc R U
C27 C 0.5086(3) 0.8824(2) 0.9266(2) 0.0310(9) Uani 1 1 d . .
C6 C 1.1148(3) 0.9682(2) 0.8552(2) 0.0243(8) Uani 1 1 d . .
C13 C 1.4795(3) 0.9280(3) 0.3100(3) 0.0364(10) Uani 1 1 d . .
C32 C 1.0174(3) 0.7659(3) 0.2124(2) 0.0314(9) Uani 1 1 d . .
C54 C 0.3465(4) 0.7444(3) 0.5357(3) 0.0428(12) Uani 1 1 d . .
H54 H 0.3229 0.7287 0.4956 0.051 Uiso 1 1 calc R U
C43 C 0.8624(3) 0.4864(2) 0.6205(3) 0.0382(10) Uani 1 1 d . .
H43 H 0.8753 0.5109 0.6604 0.046 Uiso 1 1 calc R U
C46 C 0.8273(4) 0.4144(3) 0.5044(3) 0.0529(15) Uani 1 1 d . .
H46 H 0.8142 0.3902 0.4644 0.063 Uiso 1 1 calc R U

loop_
_atom_site_aniso_label
_atom_site_aniso_U_11
_atom_site_aniso_U_22
_atom_site_aniso_U_33
_atom_site_aniso_U_23
_atom_site_aniso_U_13
_atom_site_aniso_U_12
Sm2 0.00936(7) 0.00972(8) 0.00971(8) -0.00070(6) -0.00350(6) -0.00172(5)
Sm1 0.01420(8) 0.00783(7) 0.00905(8) -0.00068(6) -0.00485(6) -0.00257(6)
Cl2 0.0663(7) 0.0381(6) 0.0369(6) -0.0121(4) -0.0336(5) -0.0094(5)
Cl12 0.0265(4) 0.0356(5) 0.0187(4) 0.0004(4) -0.0040(3) -0.0190(4)
Cl11 0.0421(5) 0.0309(5) 0.0279(5) 0.0130(4) -0.0255(4) -0.0153(4)
Cl6 0.0308(5) 0.0273(5) 0.0353(5) 0.0131(4) -0.0215(4) -0.0102(4)
Cl5 0.0148(4) 0.0441(5) 0.0269(5) -0.0093(4) -0.0120(3) -0.0034(4)
Cl3 0.0367(6) 0.1036(11) 0.0522(7) -0.0537(8) -0.0063(5) 0.0143(7)
Cl9 0.0421(7) 0.1014(11) 0.0287(6) -0.0160(6) 0.0163(5) -0.0301(7)
Cl1 0.0667(7) 0.0198(4) 0.0184(4) 0.0026(3) -0.0159(5) -0.0002(4)
Cl7 0.0344(6) 0.1691(16) 0.0958(11) -0.1133(12) -0.0292(7) 0.0228(8)
Cl10 0.0616(7) 0.0725(8) 0.0315(6) -0.0238(5) -0.0238(5) -0.0132(6)
Cl8 0.0390(6) 0.0701(8) 0.0378(6) -0.0242(6) 0.0197(5) -0.0129(6)
Cl4 0.0221(5) 0.0463(7) 0.1017(11) -0.0156(7) -0.0096(6) -0.0108(5)
C1 0.0260(18) 0.0272(18) 0.0143(16) 0.0046(14) -0.0126(14) -0.0127(14)
O8 0.0151(11) 0.0236(12) 0.0277(13) -0.0146(10) -0.0028(10) -0.0037(9)
C17 0.0146(15) 0.0148(15) 0.0250(18) -0.0052(13) -0.0083(14) -0.0004(12)
O10 0.0212(12) 0.0230(12) 0.0124(11) -0.0020(9) -0.0026(9) -0.0114(10)
O11 0.0203(12) 0.0270(13) 0.0206(12) 0.0097(10) -0.0119(10) -0.0141(10)
O7 0.0178(12) 0.0225(12) 0.0182(12) -0.0082(10) 0.0025(10) -0.0070(10)
O4 0.0172(12) 0.0153(11) 0.0306(14) -0.0079(10) -0.0038(10) 0.0006(9)
C48 0.049(2) 0.0257(19) 0.0169(18) -0.0089(15) 0.0079(17) -0.0285(18)
C52 0.038(2) 0.032(2) 0.0168(17) 0.0082(15) -0.0135(16) -0.0282(17)
O1 0.0416(15) 0.0335(14) 0.0177(12) 0.0078(11) -0.0195(12) -0.0237(12)
O12 0.0176(11) 0.0251(12) 0.0141(11) 0.0051(9) -0.0089(9) -0.0082(9)
O9 0.0511(17) 0.0493(17) 0.0165(13) -0.0131(12) 0.0030(12) -0.0417(14)
O5 0.0173(12) 0.0163(12) 0.0533(17) 0.0124(11) -0.0187(12) -0.0065(10)
O6 0.0146(11) 0.0155(11) 0.0340(14) 0.0082(10) -0.0137(10) -0.0047(9)
N2 0.0304(16) 0.0201(14) 0.0127(13) -0.0009(11) -0.0033(12) -0.0170(12)
C37 0.0217(17) 0.0178(16) 0.0153(16) 0.0019(13) -0.0091(14) -0.0061(13)
C47 0.037(2) 0.0186(18) 0.028(2) -0.0094(15) 0.0125(17) -0.0156(16)
O3 0.0237(13) 0.0203(13) 0.0479(17) -0.0134(12) 0.0094(12) -0.0107(11)
O2 0.0461(16) 0.0326(14) 0.0185(13) 0.0084(11) -0.0198(12) -0.0231(12)
N1 0.0220(15) 0.0139(14) 0.0346(18) -0.0069(13) 0.0025(13) -0.0012(12)
N3 0.0143(13) 0.0183(14) 0.0298(16) 0.0029(12) -0.0114(12) -0.0058(11)
C51 0.066(3) 0.070(3) 0.021(2) 0.011(2) -0.024(2) -0.054(3)
C49 0.079(4) 0.057(3) 0.021(2) -0.016(2) 0.005(2) -0.051(3)
C30 0.0258(17) 0.0135(15) 0.0114(15) -0.0033(12) -0.0038(13) -0.0050(13)
C44 0.034(3) 0.014(2) 0.096(4) -0.006(2) 0.004(3) 0.0064(18)
C5 0.038(2) 0.0280(19) 0.0147(17) -0.0051(14) -0.0158(16) 0.0046(16)
C42 0.0210(17) 0.0221(17) 0.0130(15) -0.0003(13) -0.0071(13) -0.0076(13)
C56 0.018(2) 0.026(2) 0.105(4) -0.002(2) -0.024(2) 0.0001(16)
C16 0.0140(15) 0.0104(15) 0.0301(19) -0.0030(13) -0.0116(14) 0.0001(12)
C22 0.0155(16) 0.0162(16) 0.0241(18) -0.0081(13) -0.0073(14) 0.0017(12)
C29 0.0313(19) 0.0154(16) 0.0109(15) -0.0026(12) -0.0036(14) -0.0104(14)
C33 0.040(2) 0.038(2) 0.0101(17) -0.0081(15) -0.0017(16) 0.0008(18)
C45 0.043(3) 0.017(2) 0.092(4) -0.010(3) 0.031(3) 0.004(2)
C26 0.037(2) 0.054(3) 0.023(2) -0.0236(19) -0.0073(18) 0.011(2)
C31 0.0296(19) 0.0269(19) 0.0176(17) -0.0047(14) -0.0039(15) -0.0115(15)
C15 0.0124(15) 0.0106(15) 0.036(2) 0.0032(14) -0.0116(14) -0.0016(12)
C50 0.101(4) 0.083(4) 0.014(2) -0.009(2) -0.002(3) -0.077(4)
C2 0.0182(16) 0.0248(17) 0.0129(15) 0.0015(13) -0.0083(13) -0.0057(13)
C12 0.0197(19) 0.045(3) 0.036(2) -0.004(2) 0.0035(17) 0.0021(18)
C21 0.0162(16) 0.0159(16) 0.0317(19) -0.0010(14) -0.0134(15) -0.0029(13)
C9 0.0157(16) 0.0155(16) 0.0259(19) 0.0026(14) 0.0006(14) 0.0017(13)
C25 0.028(2) 0.059(3) 0.039(2) -0.035(2) -0.0196(18) 0.0103(19)
C24 0.0187(17) 0.033(2) 0.0267(19) -0.0181(16) -0.0044(15) 0.0003(15)
C4 0.0296(19) 0.0161(16) 0.0136(16) 0.0007(13) -0.0052(14) 0.0019(14)
C34 0.039(2) 0.0256(19) 0.0170(17) -0.0075(14) -0.0133(16) -0.0010(16)
C39 0.0306(19) 0.0201(17) 0.0191(17) 0.0042(14) -0.0155(15) -0.0072(14)
C35 0.0273(18) 0.0208(17) 0.0146(16) -0.0044(13) -0.0059(14) -0.0040(14)
C38 0.0211(17) 0.0228(17) 0.0214(17) 0.0027(14) -0.0118(14) -0.0081(14)
C14 0.0212(19) 0.0208(18) 0.044(2) -0.0020(17) -0.0020(17) -0.0023(15)
C20 0.0222(17) 0.0154(16) 0.0255(18) 0.0007(13) -0.0127(15) -0.0034(13)
C18 0.0153(16) 0.0260(18) 0.0265(18) -0.0149(15) -0.0112(14) 0.0009(13)
C10 0.0218(18) 0.031(2) 0.028(2) -0.0040(16) -0.0057(16) 0.0025(15)
C41 0.0217(17) 0.0225(17) 0.0161(16) -0.0027(13) -0.0039(14) -0.0117(14)
C36 0.0173(16) 0.0177(16) 0.0161(16) -0.0011(13) -0.0075(13) -0.0039(12)
C8 0.0165(16) 0.0144(16) 0.0281(19) -0.0055(14) -0.0008(14) 0.0018(13)
C7 0.0248(18) 0.0227(17) 0.0165(16) 0.0008(13) -0.0112(14) -0.0062(14)
C19 0.0215(17) 0.0242(18) 0.0248(18) -0.0071(14) -0.0151(15) 0.0023(14)
C11 0.024(2) 0.049(3) 0.027(2) -0.0097(18) -0.0071(17) 0.0097(18)
C55 0.026(2) 0.038(2) 0.096(4) 0.027(2) -0.041(3) -0.0087(19)
C23 0.0188(16) 0.0131(15) 0.0191(17) -0.0051(13) -0.0018(13) -0.0020(12)
C3 0.0230(17) 0.0226(17) 0.0117(15) -0.0023(13) -0.0070(13) -0.0066(14)
C57 0.0152(17) 0.0249(19) 0.058(3) -0.0093(18) -0.0151(18) -0.0015(14)
C40 0.034(2) 0.0197(17) 0.0143(16) 0.0048(13) -0.0087(15) -0.0118(15)
C53 0.0287(19) 0.0258(19) 0.0280(19) 0.0156(15) -0.0213(17) -0.0180(15)
C28 0.0237(18) 0.0209(17) 0.0228(18) -0.0084(14) 0.0022(15) -0.0045(14)
C27 0.030(2) 0.031(2) 0.0211(19) -0.0081(16) 0.0062(16) -0.0023(16)
C6 0.0295(19) 0.031(2) 0.0201(18) -0.0077(15) -0.0151(15) -0.0031(15)
C13 0.0169(18) 0.032(2) 0.051(3) -0.0014(19) -0.0042(18) -0.0040(16)
C32 0.030(2) 0.038(2) 0.0168(18) -0.0047(16) 0.0043(16) -0.0092(17)
C54 0.040(2) 0.038(2) 0.055(3) 0.028(2) -0.039(2) -0.024(2)
C43 0.028(2) 0.0153(18) 0.058(3) -0.0040(18) -0.005(2) 0.0054(15)
C46 0.062(3) 0.028(2) 0.047(3) -0.024(2) 0.026(2) -0.020(2)

loop_
_atom_type_symbol
_atom_type_description
_atom_type_scat_dispersion_real
_atom_type_scat_dispersion_imag
_atom_type_scat_source
C C 0.0033 0.0016 'International Tables Vol C Tables 4.2.6.8 and 6.1.1.4'
H H 0.0000 0.0000 'International Tables Vol C Tables 4.2.6.8 and 6.1.1.4'
N N 0.0061 0.0033 'International Tables Vol C Tables 4.2.6.8 and 6.1.1.4'
O O 0.0106 0.0060 'International Tables Vol C Tables 4.2.6.8 and 6.1.1.4'
Cl Cl 0.1484 0.1585 'International Tables Vol C Tables 4.2.6.8 and 6.1.1.4'
Sm Sm -0.1638 3.4418 'International Tables Vol C Tables 4.2.6.8 and 6.1.1.4'

loop_
_geom_angle_atom_site_label_1
_geom_angle_atom_site_label_2
_geom_angle_atom_site_label_3
_geom_angle
_geom_angle_site_symmetry_1
_geom_angle_site_symmetry_3
O8 Sm2 O6 77.44(8) . .
O8 Sm2 O10 94.96(8) . .
O6 Sm2 O10 86.89(8) . .
O8 Sm2 O11 90.93(8) . .
O6 Sm2 O11 75.05(7) . .
O10 Sm2 O11 159.31(8) . .
O8 Sm2 O12 108.64(8) . .
O6 Sm2 O12 127.36(7) . .
O10 Sm2 O12 141.23(7) . .
O11 Sm2 O12 53.09(7) . .
O8 Sm2 N1 155.42(9) . .
O6 Sm2 N1 78.13(9) . .
O10 Sm2 N1 86.36(9) . .
O11 Sm2 N1 80.20(9) . .
O12 Sm2 N1 84.33(8) . .
O8 Sm2 N3 77.90(9) . .
O6 Sm2 N3 149.62(8) . .
O10 Sm2 N3 77.84(8) . .
O11 Sm2 N3 122.83(8) . .
O12 Sm2 N3 77.66(8) . .
N1 Sm2 N3 126.09(10) . .
O8 Sm2 N2 139.58(9) . .
O6 Sm2 N2 133.66(9) . .
O10 Sm2 N2 67.33(8) . .
O11 Sm2 N2 118.73(8) . .
O12 Sm2 N2 74.93(8) . .
N1 Sm2 N2 63.04(10) . .
N3 Sm2 N2 63.28(9) . .
O8 Sm2 C36 100.66(9) . .
O6 Sm2 C36 101.29(8) . .
O10 Sm2 C36 163.60(8) . .
O11 Sm2 C36 26.57(8) . .
O12 Sm2 C36 26.53(8) . .
N1 Sm2 C36 81.53(9) . .
N3 Sm2 C36 100.47(9) . .
N2 Sm2 C36 97.17(9) . .
O9 Sm1 O7 84.09(8) . .
O9 Sm1 O1 149.17(9) . .
O7 Sm1 O1 86.09(8) . .
O9 Sm1 O5 76.94(10) . .
O7 Sm1 O5 79.87(8) . .
O1 Sm1 O5 72.58(9) . .
O9 Sm1 O2 73.57(9) . .
O7 Sm1 O2 117.90(9) . .
O1 Sm1 O2 136.13(8) . .
O5 Sm1 O2 143.17(10) . .
O9 Sm1 O4 132.86(10) . 2_776
O7 Sm1 O4 82.70(8) . 2_776
O1 Sm1 O4 74.27(9) . 2_776
O5 Sm1 O4 143.34(9) . 2_776
O2 Sm1 O4 73.36(9) . 2_776
O9 Sm1 O3 78.05(9) . .
O7 Sm1 O3 151.83(8) . .
O1 Sm1 O3 98.20(10) . .
O5 Sm1 O3 75.00(9) . .
O2 Sm1 O3 77.70(10) . .
O4 Sm1 O3 125.34(8) 2_776 .
O9 Sm1 O4 122.65(8) . .
O7 Sm1 O4 153.24(7) . .
O1 Sm1 O4 71.12(8) . .
O5 Sm1 O4 105.37(7) . .
O2 Sm1 O4 73.74(8) . .
O4 Sm1 O4 77.85(8) 2_776 .
O3 Sm1 O4 49.68(7) . .
O9 Sm1 C8 100.04(10) . .
O7 Sm1 C8 168.23(9) . .
O1 Sm1 C8 84.82(9) . .
O5 Sm1 C8 90.27(9) . .
O2 Sm1 C8 73.87(9) . .
O4 Sm1 C8 101.95(8) 2_776 .
O3 Sm1 C8 24.46(8) . .
O4 Sm1 C8 25.23(8) . .
O9 Sm1 Sm1 141.02(6) . 2_776
O7 Sm1 Sm1 122.15(5) . 2_776
O1 Sm1 Sm1 67.43(6) . 2_776
O5 Sm1 Sm1 131.58(6) . 2_776
O2 Sm1 Sm1 68.70(6) . 2_776
O4 Sm1 Sm1 41.79(5) 2_776 2_776
O3 Sm1 Sm1 84.68(5) . 2_776
O4 Sm1 Sm1 36.07(5) . 2_776
C8 Sm1 Sm1 60.53(6) . 2_776
O2 C1 O1 126.0(3) 2_776 .
O2 C1 C2 117.9(3) 2_776 .
O1 C1 C2 116.1(3) . .
C22 O8 Sm2 136.9(2) . .
C18 C17 C16 119.0(3) . .
C29 O10 Sm2 136.1(2) . .
C36 O11 Sm2 94.51(18) . .
C22 O7 Sm1 165.5(2) . .
C8 O4 Sm1 160.0(2) . 2_776
C8 O4 Sm1 87.93(19) . .
Sm1 O4 Sm1 102.15(8) 2_776 .
N2 C48 C49 121.5(4) . .
N2 C48 C47 116.8(3) . .
C49 C48 C47 121.7(4) . .
N2 C52 C51 121.3(4) . .
N2 C52 C53 116.7(3) . .
C51 C52 C53 122.0(4) . .
C1 O1 Sm1 140.3(2) . .
C36 O12 Sm2 91.67(18) . .
C29 O9 Sm1 163.8(3) . .
C15 O5 Sm1 135.8(2) . .
C15 O6 Sm2 170.1(2) . .
C52 N2 C48 119.3(3) . .
C52 N2 Sm2 119.5(2) . .
C48 N2 Sm2 119.0(2) . .
C42 C37 C38 120.3(3) . .
C42 C37 C36 121.0(3) . .
C38 C37 C36 118.6(3) . .
N1 C47 C46 120.0(4) . .
N1 C47 C48 116.0(3) . .
C46 C47 C48 124.0(4) . .
C8 O3 Sm1 101.1(2) . .
C1 O2 Sm1 137.5(2) 2_776 .
C47 N1 C43 118.6(3) . .
C47 N1 Sm2 123.1(3) . .
C43 N1 Sm2 118.2(3) . .
C57 N3 C53 119.1(3) . .
C57 N3 Sm2 119.4(2) . .
C53 N3 Sm2 121.4(2) . .
C50 C51 C52 118.9(5) . .
C50 C49 C48 119.5(5) . .
C35 C30 C31 120.4(3) . .
C35 C30 C29 120.3(3) . .
C31 C30 C29 119.3(3) . .
C45 C44 C43 119.1(5) . .
C4 C5 C6 118.0(3) . .
C41 C42 C37 118.7(3) . .
C55 C56 C57 118.5(4) . .
C21 C16 C17 120.3(3) . .
C21 C16 C15 120.9(3) . .
C17 C16 C15 118.8(3) . .
O7 C22 O8 124.4(3) . .
O7 C22 C23 117.8(3) . .
O8 C22 C23 117.7(3) . .
O9 C29 O10 125.1(3) . .
O9 C29 C30 116.8(3) . .
O10 C29 C30 118.1(3) . .
C34 C33 C32 118.5(3) . .
C44 C45 C46 119.0(4) . .
C25 C26 C27 117.8(3) . .
C32 C31 C30 118.8(3) . .
O5 C15 O6 125.3(3) . .
O5 C15 C16 116.7(3) . .
O6 C15 C16 118.0(3) . .
C49 C50 C51 119.6(4) . .
C7 C2 C3 120.2(3) . .
C7 C2 C1 120.0(3) . .
C3 C2 C1 119.8(3) . .
C11 C12 C13 119.0(4) . .
C16 C21 C20 118.7(3) . .
C10 C9 C14 120.7(3) . .
C10 C9 C8 119.0(3) . .
C14 C9 C8 120.3(3) . .
C26 C25 C24 122.1(4) . .
C26 C25 Cl7 118.6(3) . .
C24 C25 Cl7 119.3(3) . .
C25 C24 C23 118.4(3) . .
C5 C4 C3 122.2(3) . .
C5 C4 Cl1 119.5(3) . .
C3 C4 Cl1 118.2(3) . .
C33 C34 C35 121.0(3) . .
C33 C34 Cl10 118.6(3) . .
C35 C34 Cl10 120.4(3) . .
C40 C39 C38 121.7(3) . .
C40 C39 Cl11 118.8(3) . .
C38 C39 Cl11 119.5(3) . .
C30 C35 C34 119.5(3) . .
C39 C38 C37 119.0(3) . .
C13 C14 C9 118.8(4) . .
C19 C20 C21 122.3(3) . .
C19 C20 Cl6 118.8(3) . .
C21 C20 Cl6 118.9(3) . .
C19 C18 C17 121.9(3) . .
C19 C18 Cl5 119.2(3) . .
C17 C18 Cl5 118.9(3) . .
C9 C10 C11 119.3(4) . .
C42 C41 C40 121.9(3) . .
C42 C41 Cl12 119.7(3) . .
C40 C41 Cl12 118.4(2) . .
O12 C36 O11 120.7(3) . .
O12 C36 C37 120.6(3) . .
O11 C36 C37 118.6(3) . .
O12 C36 Sm2 61.80(16) . .
O11 C36 Sm2 58.92(16) . .
C37 C36 Sm2 177.5(2) . .
O3 C8 O4 121.3(3) . .
O3 C8 C9 117.6(3) . .
O4 C8 C9 121.1(3) . .
O3 C8 Sm1 54.44(17) . .
O4 C8 Sm1 66.85(17) . .
C9 C8 Sm1 172.0(2) . .
C2 C7 C6 119.1(3) . .
C18 C19 C20 117.9(3) . .
C12 C11 C10 121.0(4) . .
C12 C11 Cl3 120.2(3) . .
C10 C11 Cl3 118.9(3) . .
C56 C55 C54 119.4(4) . .
C28 C23 C24 120.7(3) . .
C28 C23 C22 120.2(3) . .
C24 C23 C22 119.0(3) . .
C4 C3 C2 118.9(3) . .
N3 C57 C56 122.6(4) . .
C39 C40 C41 118.4(3) . .
N3 C53 C54 119.9(4) . .
N3 C53 C52 117.1(3) . .
C54 C53 C52 123.0(4) . .
C27 C28 C23 118.8(3) . .
C28 C27 C26 122.1(3) . .
C28 C27 Cl8 119.0(3) . .
C26 C27 Cl8 119.0(3) . .
C5 C6 C7 121.5(3) . .
C5 C6 Cl2 118.8(3) . .
C7 C6 Cl2 119.7(3) . .
C12 C13 C14 121.3(4) . .
C12 C13 Cl4 119.4(3) . .
C14 C13 Cl4 119.3(3) . .
C31 C32 C33 121.7(3) . .
C31 C32 Cl9 119.3(3) . .
C33 C32 Cl9 119.0(3) . .
C55 C54 C53 120.4(4) . .
N1 C43 C44 122.7(5) . .
C45 C46 C47 120.5(5) . .

loop_
_geom_bond_atom_site_label_1
_geom_bond_atom_site_label_2
_geom_bond_distance
_geom_bond_site_symmetry_2
Sm2 O8 2.348(2) .
Sm2 O6 2.349(2) .
Sm2 O10 2.363(2) .
Sm2 O11 2.428(2) .
Sm2 O12 2.492(2) .
Sm2 N1 2.539(3) .
Sm2 N3 2.557(3) .
Sm2 N2 2.613(3) .
Sm2 C36 2.826(3) .
Sm1 O9 2.290(2) .
Sm1 O7 2.317(2) .
Sm1 O1 2.360(2) .
Sm1 O5 2.374(2) .
Sm1 O2 2.378(2) .
Sm1 O4 2.415(2) 2_776
Sm1 O3 2.463(2) .
Sm1 O4 2.734(2) .
Sm1 C8 2.971(3) .
Sm1 Sm1 4.0104(4) 2_776
Cl2 C6 1.740(3) .
Cl12 C41 1.741(3) .
Cl11 C39 1.741(3) .
Cl6 C20 1.742(3) .
Cl5 C18 1.740(3) .
Cl3 C11 1.732(4) .
Cl9 C32 1.736(4) .
Cl1 C4 1.742(3) .
Cl7 C25 1.730(4) .
Cl10 C34 1.728(4) .
Cl8 C27 1.735(4) .
Cl4 C13 1.738(4) .
C1 O2 1.251(4) 2_776
C1 O1 1.264(4) .
C1 C2 1.499(4) .
O8 C22 1.260(4) .
C17 C18 1.384(4) .
C17 C16 1.395(4) .
O10 C29 1.253(4) .
O11 C36 1.268(4) .
O7 C22 1.258(4) .
O4 C8 1.267(4) .
O4 Sm1 2.415(2) 2_776
C48 N2 1.354(5) .
C48 C49 1.393(5) .
C48 C47 1.477(6) .
C52 N2 1.342(5) .
C52 C51 1.401(5) .
C52 C53 1.479(6) .
O12 C36 1.263(4) .
O9 C29 1.241(4) .
O5 C15 1.253(4) .
O6 C15 1.265(4) .
C37 C42 1.394(4) .
C37 C38 1.398(4) .
C37 C36 1.499(4) .
C47 N1 1.347(5) .
C47 C46 1.407(5) .
O3 C8 1.253(4) .
O2 C1 1.251(4) 2_776
N1 C43 1.354(5) .
N3 C57 1.330(5) .
N3 C53 1.359(4) .
C51 C50 1.390(8) .
C49 C50 1.359(8) .
C30 C35 1.383(4) .
C30 C31 1.391(5) .
C30 C29 1.504(4) .
C44 C45 1.363(8) .
C44 C43 1.380(5) .
C5 C4 1.368(5) .
C5 C6 1.388(5) .
C42 C41 1.387(4) .
C56 C55 1.367(7) .
C56 C57 1.391(5) .
C16 C21 1.390(4) .
C16 C15 1.505(4) .
C22 C23 1.496(4) .
C33 C34 1.384(5) .
C33 C32 1.380(5) .
C45 C46 1.371(8) .
C26 C25 1.384(6) .
C26 C27 1.382(6) .
C31 C32 1.383(5) .
C2 C7 1.386(4) .
C2 C3 1.385(4) .
C12 C11 1.376(6) .
C12 C13 1.378(6) .
C21 C20 1.387(4) .
C9 C10 1.376(5) .
C9 C14 1.389(5) .
C9 C8 1.502(4) .
C25 C24 1.385(5) .
C24 C23 1.395(5) .
C4 C3 1.384(4) .
C34 C35 1.385(5) .
C39 C40 1.375(5) .
C39 C38 1.387(4) .
C14 C13 1.390(5) .
C20 C19 1.379(4) .
C18 C19 1.382(5) .
C10 C11 1.396(5) .
C41 C40 1.387(5) .
C7 C6 1.383(4) .
C55 C54 1.365(7) .
C23 C28 1.384(4) .
C53 C54 1.395(5) .
C28 C27 1.385(5) .
